data_2200286
loop_
_publ_author_name
'Coles, Simon J.'
'Hursthouse, Michael B.'
'Joy, Jon S.'
'Paver, Michael A.'

_publ_section_title
;
 [2,2-Bis(chloromethyl)propylene]bis(diphenylstibine)
;
_journal_issue 6
_journal_name_full 'Acta Crystallographica Section E'
_journal_page_first m261
_journal_page_last m262
_journal_paper_doi 10.1107/S1600536801006523
_journal_volume 57
_journal_year 2001
_chemical_formula_iupac '[Sb2 (C6 H5)4 (C5 H8 Cl2)]'
_chemical_formula_moiety 'C29 H28 Cl2 Sb2'
_chemical_formula_sum 'C29 H28 Cl2 Sb2'
_chemical_formula_weight 690.91
_space_group_IT_number 15
_symmetry_cell_setting monoclinic
_symmetry_space_group_name_Hall '-C 2yc'
_symmetry_space_group_name_H-M 'C 1 2/c 1'
_audit_creation_method 'WinGX routine CIF_UPDATE'
_cell_angle_alpha 90
_cell_angle_beta 103.67(3)
_cell_angle_gamma 90
_cell_formula_units_Z 4
_cell_length_a 14.578(3)
_cell_length_b 12.009(2)
_cell_length_c 15.849(3)
_cell_measurement_reflns_used 6922
_cell_measurement_temperature 150(2)
_cell_measurement_theta_max 26.37
_cell_measurement_theta_min 2.91
_cell_volume 2696.0(9)
_computing_cell_refinement 'DENZO (Hooft, 1998) and COLLECT (Otwinowski & Minor, 1997)'
_computing_data_reduction 'DENZO and COLLECT'
_computing_molecular_graphics 'PLATON (Spek, 1990)'
_computing_structure_refinement 'SHELXL97 (Sheldrick, 1997)'
_computing_structure_solution 'SHELXS97 (Sheldrick, 1997)'
_diffrn_measured_fraction_theta_full .994
_diffrn_measured_fraction_theta_max .994
_diffrn_measurement_device_type 'Nonius KappaCCD area-detector'
_diffrn_measurement_method '\f and \w'
_diffrn_radiation_type MoK\a
_diffrn_radiation_wavelength .71073
_diffrn_reflns_av_R_equivalents .0583
_diffrn_reflns_limit_h_max 17
_diffrn_reflns_limit_h_min -18
_diffrn_reflns_limit_k_max 14
_diffrn_reflns_limit_k_min -14
_diffrn_reflns_limit_l_max 19
_diffrn_reflns_limit_l_min -18
_diffrn_reflns_number 9556
_diffrn_reflns_theta_full 26.37
_diffrn_reflns_theta_max 26.37
_diffrn_reflns_theta_min 3.19
_exptl_absorpt_coefficient_mu 2.218
_exptl_absorpt_correction_T_max .8784
_exptl_absorpt_correction_T_min .6412
_exptl_absorpt_correction_type multi-scan
_exptl_absorpt_process_details '(SORTAV; Blessing, 1997)'
_exptl_crystal_colour colourless
_exptl_crystal_density_diffrn 1.702
_exptl_crystal_density_method 'not measured'
_exptl_crystal_description needle
_exptl_crystal_F_000 1352
_exptl_crystal_size_max .22
_exptl_crystal_size_mid .08
_exptl_crystal_size_min .06
_refine_diff_density_max .774
_refine_diff_density_min -.701
_refine_ls_extinction_coef .00078(11)
_refine_ls_extinction_method SHELXL97
_refine_ls_goodness_of_fit_ref 1.065
_refine_ls_hydrogen_treatment constr
_refine_ls_matrix_type full
_refine_ls_number_parameters 151
_refine_ls_number_reflns 2739
_refine_ls_number_restraints 0
_refine_ls_restrained_S_all 1.065
_refine_ls_R_factor_gt .0255
_refine_ls_shift/su_max .001
_refine_ls_structure_factor_coef Fsqd
_refine_ls_weighting_details 'calc w = 1/[\s^2^(Fo^2^)+(0.0253P)^2^+1.7560P] where P = (Fo^2^+2Fc^2^)/3'
_refine_ls_weighting_scheme calc
_refine_ls_wR_factor_ref .0628
_reflns_number_gt 2458
_reflns_number_total 2739
_reflns_threshold_expression I>2\s(I)
_cod_data_source_file cf6060.cif
_cod_data_source_block I
_cod_depositor_comments
;
The following automatic conversions were performed:
'_symmetry_cell_setting' value 'Monoclinic' changed to 'monoclinic'
according to '/home/saulius/struct/CIF-dictionaries/cif_core.dic'
dictionary named 'cif_core.dic' version 2.4.1 from 2010-06-29.

Automatic conversion script
Id: cif_fix_enum 1527 2010-12-29 10:47:43Z saulius 

The following automatic conversions were performed:

'_symmetry_cell_setting' value 'Monoclinic' changed to 'monoclinic'
according to /home/saulius/struct/CIF-dictionaries/cif_core.dic
dictionary named 'cif_core.dic' version 2.4.1 from 2010-06-29.

Automatic conversion script
Id: cif_fix_values 1715 2011-07-08 13:25:40Z adriana 

The following automatic conversions were performed:

'_exptl_absorpt_correction_type' value 'multi-scans' was replaced
with the value 'multi-scan' as specified in the replacement file
'src/cod-tools/trunk/data/replacement-values/replacement_values.lst'.

Automatic conversion script
Id: cif_fix_values 5376 2017-05-30 11:51:03Z andrius 
;
_cod_original_cell_volume 2696.2(9)
_cod_original_sg_symbol_H-M 'C 2/c'
_cod_database_code 2200286
_cod_database_fobs_code 2200286

loop_
_symmetry_equiv_pos_as_xyz
'x, y, z'
'-x, y, -z+1/2'
'x+1/2, y+1/2, z'
'-x+1/2, y+1/2, -z+1/2'
'-x, -y, -z'
'x, -y, z-1/2'
'-x+1/2, -y+1/2, -z'
'x+1/2, -y+1/2, z-1/2'

loop_
_atom_site_label
_atom_site_fract_x
_atom_site_fract_y
_atom_site_fract_z
_atom_site_U_iso_or_equiv
_atom_site_adp_type
_atom_site_calc_flag
_atom_site_refinement_flags
_atom_site_occupancy
_atom_site_disorder_assembly
_atom_site_disorder_group
_atom_site_type_symbol
C1 .19743(18) .9803(2) .09451(16) .0229(5) Uani d . 1 . . C
C2 .24796(18) .8963(2) .06461(18) .0285(6) Uani d . 1 . . C
H2 .2556 .8263 .0933 .034 Uiso calc R 1 . . H
C3 .28708(19) .9129(2) -.00580(19) .0329(6) Uani d . 1 . . C
H3 .3217 .8549 -.0247 .039 Uiso calc R 1 . . H
C4 .27586(19) 1.0136(3) -.04866(19) .0323(6) Uani d . 1 . . C
H4 .3029 1.0253 -.0969 .039 Uiso calc R 1 . . H
C5 .22453(19) 1.0983(2) -.02071(18) .0322(6) Uani d . 1 . . C
H5 .2151 1.1673 -.0508 .039 Uiso calc R 1 . . H
C6 .18742(19) 1.0814(2) .05103(18) .0297(6) Uani d . 1 . . C
H6 .1544 1.1403 .0709 .036 Uiso calc R 1 . . H
C7 .08813(18) .7910(2) .16749(17) .0265(6) Uani d . 1 . . C
C8 .02188(19) .7794(2) .08824(18) .0340(6) Uani d . 1 . . C
H8 .0029 .8427 .0525 .041 Uiso calc R 1 . . H
C9 -.0162(2) .6758(2) .0616(2) .0424(8) Uani d . 1 . . C
H9 -.0616 .6687 .0079 .051 Uiso calc R 1 . . H
C10 .0114(2) .5832(3) .1127(2) .0448(8) Uani d . 1 . . C
H10 -.0149 .5124 .0944 .054 Uiso calc R 1 . . H
C11 .0774(2) .5938(2) .1907(2) .0429(8) Uani d . 1 . . C
H11 .0969 .53 .2258 .052 Uiso calc R 1 . . H
C12 .11514(19) .6970(2) .21784(19) .0316(6) Uani d . 1 . . C
H12 .1602 .7036 .2718 .038 Uiso calc R 1 . . H
C13 .01975(18) 1.04800(18) .17578(17) .0199(5) Uani d . 1 . . C
H13A .0232 1.0971 .1265 .024 Uiso calc R 1 . . H
H13B -.0342 .9967 .1557 .024 Uiso calc R 1 . . H
C14 0 1.1206(3) .25 .0190(7) Uani d S 1 . . C
C15 .08448(17) 1.1935(2) .29216(16) .0239(5) Uani d . 1 . . C
H15A .1375 1.1449 .321 .029 Uiso calc R 1 . . H
H15B .0672 1.2402 .3374 .029 Uiso calc R 1 . . H
Sb1 .149395(11) .949625(13) .210673(10) .02181(10) Uani d . 1 . . Sb
Cl1 .12339(5) 1.28256(6) .21571(5) .03507(18) Uani d . 1 . . Cl

loop_
_atom_site_aniso_label
_atom_site_aniso_U_11
_atom_site_aniso_U_22
_atom_site_aniso_U_33
_atom_site_aniso_U_12
_atom_site_aniso_U_13
_atom_site_aniso_U_23
C1 .0176(12) .0260(13) .0250(13) -.0020(10) .0049(10) -.0041(11)
C2 .0244(13) .0252(14) .0365(15) .0044(11) .0081(12) -.0011(12)
C3 .0263(15) .0337(15) .0392(16) .0041(12) .0090(13) -.0098(13)
C4 .0252(15) .0411(16) .0320(15) -.0011(13) .0092(12) -.0037(13)
C5 .0308(15) .0310(15) .0366(15) .0002(12) .0114(13) .0044(12)
C6 .0285(15) .0231(13) .0385(16) .0020(11) .0100(13) -.0011(12)
C7 .0241(13) .0200(13) .0390(15) .0018(10) .0147(12) -.0002(11)
C8 .0304(15) .0283(15) .0423(16) .0011(12) .0069(13) -.0041(12)
C9 .0301(16) .0377(18) .058(2) -.0054(13) .0078(14) -.0160(15)
C10 .0407(18) .0274(16) .075(2) -.0087(14) .0311(18) -.0164(17)
C11 .052(2) .0192(14) .070(2) .0084(14) .0386(18) .0093(15)
C12 .0300(15) .0239(14) .0449(17) .0034(12) .0170(13) .0023(12)
C13 .0146(12) .0185(13) .0256(13) -.0002(9) .0026(11) -.0014(9)
C14 .0157(16) .0149(16) .0265(18) 0 .0050(14) 0
C15 .0221(12) .0193(12) .0317(14) -.0017(10) .0089(11) .0001(10)
Sb1 .01911(13) .01996(13) .02567(14) .00323(6) .00394(9) -.00063(6)
Cl1 .0350(4) .0252(4) .0477(4) -.0108(3) .0151(3) .0010(3)

loop_
_atom_type_symbol
_atom_type_description
_atom_type_scat_dispersion_real
_atom_type_scat_dispersion_imag
_atom_type_scat_source
C C .0033 .0016 'International Tables Vol C Tables 4.2.6.8 and 6.1.1.4'
H H 0 0 'International Tables Vol C Tables 4.2.6.8 and 6.1.1.4'
Sb Sb -.5866 1.5461 'International Tables Vol C Tables 4.2.6.8 and 6.1.1.4'
Cl Cl .1484 .1585 'International Tables Vol C Tables 4.2.6.8 and 6.1.1.4'

loop_
_geom_angle_atom_site_label_1
_geom_angle_atom_site_label_2
_geom_angle_atom_site_label_3
_geom_angle_site_symmetry_1
_geom_angle_site_symmetry_3
_geom_angle
_geom_angle_publ_flag
C6 C1 C2 . . 117.8(2) ?
C6 C1 Sb1 . . 123.94(19) ?
C2 C1 Sb1 . . 118.1(2) ?
C3 C2 C1 . . 121.4(3) ?
C4 C3 C2 . . 120.1(3) ?
C3 C4 C5 . . 119.5(3) ?
C6 C5 C4 . . 119.8(3) ?
C5 C6 C1 . . 121.4(3) ?
C12 C7 C8 . . 118.6(2) ?
C12 C7 Sb1 . . 120.0(2) ?
C8 C7 Sb1 . . 121.45(19) ?
C9 C8 C7 . . 120.3(3) ?
C10 C9 C8 . . 120.3(3) ?
C9 C10 C11 . . 119.7(3) ?
C10 C11 C12 . . 120.2(3) ?
C11 C12 C7 . . 120.9(3) ?
C14 C13 Sb1 . . 114.70(15) ?
C15 C14 C15 . 2 110.2(3) ?
C15 C14 C13 . 2 105.43(13) ?
C15 C14 C13 2 2 112.31(13) ?
C15 C14 C13 . . 112.31(13) ?
C15 C14 C13 2 . 105.43(13) ?
C13 C14 C13 2 . 111.3(3) ?
C14 C15 Cl1 . . 113.22(15) ?
C7 Sb1 C1 . . 94.27(10) yes
C7 Sb1 C13 . . 97.43(9) yes
C1 Sb1 C13 . . 97.34(10) yes

loop_
_geom_bond_atom_site_label_1
_geom_bond_atom_site_label_2
_geom_bond_site_symmetry_2
_geom_bond_distance
_geom_bond_publ_flag
C1 C6 . 1.386(4) ?
C1 C2 . 1.396(4) ?
C1 Sb1 . 2.151(3) yes
C2 C3 . 1.383(4) ?
C3 C4 . 1.378(4) ?
C4 C5 . 1.395(4) ?
C5 C6 . 1.385(4) ?
C7 C12 . 1.384(4) ?
C7 C8 . 1.399(4) ?
C7 Sb1 . 2.146(3) yes
C8 C9 . 1.386(4) ?
C9 C10 . 1.379(5) ?
C10 C11 . 1.381(5) ?
C11 C12 . 1.383(4) ?
C13 C14 . 1.545(3) ?
C13 Sb1 . 2.186(2) yes
C14 C15 . 1.530(3) ?
C14 C15 2 1.530(3) ?
C14 C13 2 1.545(3) ?
C15 Cl1 . 1.805(2) ?
